data_7704834
loop_
_publ_author_name
'Liu, Meiying'
'Liang, Jingjing'
'Xu, Xuebin'
'Liu, Zhiliang'

_publ_section_title
;
 An unusual high-frequency ferroelectric obtained via the post-synthetic
 modification of a metal-organic framework.
;
_journal_issue 31
_journal_name_full 'Dalton transactions (Cambridge, England : 2003)'
_journal_page_first 10895
_journal_page_last 10900
_journal_paper_doi 10.1039/d0dt02066d
_journal_volume 49
_journal_year 2020
_chemical_absolute_configuration ad
_chemical_formula_moiety 'C68 H69 Cd4 N8 O24'
_chemical_formula_sum 'C68 H69 Cd4 N8 O24'
_chemical_formula_weight 1831.91
_space_group_crystal_system monoclinic
_space_group_IT_number 5
_space_group_name_Hall 'C 2y'
_space_group_name_H-M_alt 'C 1 2 1'
_atom_sites_solution_hydrogens mixed
_audit_creation_method SHELXL-2014
_audit_update_record
;
2020-03-07 deposited with the CCDC.	2020-07-13 downloaded from the CCDC.
;
_cell_angle_alpha 90
_cell_angle_beta 91.478(4)
_cell_angle_gamma 90
_cell_formula_units_Z 4
_cell_length_a 25.895(2)
_cell_length_b 26.301(2)
_cell_length_c 12.2932(11)
_cell_measurement_reflns_used 9415
_cell_measurement_temperature 293(2)
_cell_measurement_theta_max 28.39
_cell_measurement_theta_min 2.95
_cell_volume 8369.7(12)
_computing_cell_refinement 'Bruker SAINT'
_computing_data_collection 'Bruker APEX2'
_computing_data_reduction 'Bruker SAINT'
_computing_molecular_graphics 'Bruker SHELXTL'
_computing_publication_material 'Bruker SHELXTL'
_computing_structure_refinement 'SHELXL-2014 (Sheldrick, 2014)'
_diffrn_ambient_temperature 293(2)
_diffrn_measured_fraction_theta_full 0.974
_diffrn_measured_fraction_theta_max 0.998
_diffrn_measurement_device_type 'Bruker APEX-II CCD'
_diffrn_measurement_method '\f and \w scans'
_diffrn_radiation_type MoK\a
_diffrn_radiation_wavelength 0.71073
_diffrn_reflns_av_R_equivalents 0.0543
_diffrn_reflns_av_unetI/netI 0.0233
_diffrn_reflns_Laue_measured_fraction_full 0.974
_diffrn_reflns_Laue_measured_fraction_max 0.998
_diffrn_reflns_limit_h_max 30
_diffrn_reflns_limit_h_min -30
_diffrn_reflns_limit_k_max 31
_diffrn_reflns_limit_k_min -31
_diffrn_reflns_limit_l_max 14
_diffrn_reflns_limit_l_min -14
_diffrn_reflns_number 148974
_diffrn_reflns_point_group_measured_fraction_full 0.974
_diffrn_reflns_point_group_measured_fraction_max 0.998
_diffrn_reflns_theta_full 25.242
_diffrn_reflns_theta_max 25.018
_diffrn_reflns_theta_min 2.949
_diffrn_source 'fine-focus sealed tube'
_exptl_absorpt_coefficient_mu 1.074
_exptl_absorpt_correction_T_max 0.7457
_exptl_absorpt_correction_T_min 0.6435
_exptl_absorpt_correction_type multi-scan
_exptl_absorpt_process_details
;
SADABS-2014/5 (Bruker,2014/5) was used for absorption correction.
wR2(int) was 0.0892 before and 0.0764 after correction.
The Ratio of minimum to maximum transmission is 0.8629.
The \l/2 correction factor is Not present.
;
_exptl_crystal_colour yellow
_exptl_crystal_density_diffrn 1.454
_exptl_crystal_description block
_exptl_crystal_F_000 3668
_exptl_crystal_size_max 0.03
_exptl_crystal_size_mid 0.02
_exptl_crystal_size_min 0.01
_refine_diff_density_max 2.930
_refine_diff_density_min -1.588
_refine_diff_density_rms 0.162
_refine_ls_abs_structure_details
;
 Refined as an inversion twin.
;
_refine_ls_abs_structure_Flack 0.05(4)
_refine_ls_extinction_method none
_refine_ls_goodness_of_fit_ref 1.051
_refine_ls_hydrogen_treatment mixed
_refine_ls_matrix_type full
_refine_ls_number_parameters 960
_refine_ls_number_reflns 14755
_refine_ls_number_restraints 21
_refine_ls_restrained_S_all 12.338
_refine_ls_R_factor_all 0.0578
_refine_ls_R_factor_gt 0.0563
_refine_ls_shift/su_max 0.001
_refine_ls_shift/su_mean 0.000
_refine_ls_structure_factor_coef Fsqd
_refine_ls_weighting_details 'w=1/[\s^2^(Fo^2^)+(0.1006P)^2^+68.4360P] where P=(Fo^2^+2Fc^2^)/3'
_refine_ls_weighting_scheme calc
_refine_ls_wR_factor_gt 0.1536
_refine_ls_wR_factor_ref 0.1552
_reflns_Friedel_coverage 0.954
_reflns_Friedel_fraction_full 0.974
_reflns_Friedel_fraction_max 0.998
_reflns_number_gt 14130
_reflns_number_total 14755
_reflns_threshold_expression 'I > 2\s(I)'
_cod_data_source_file d0dt02066d2.cif
_cod_data_source_block a-auto_sq
_cod_depositor_comments 'Adding full bibliography for 7704834.cif.'
_cod_original_cell_volume 8369.7(13)
_cod_original_sg_symbol_H-M 'C 2'
_cod_database_code 7704834
_shelx_space_group_comment
;
The symmetry employed for this shelxl refinement is uniquely defined
by the following loop, which should always be used as a source of
symmetry information in preference to the above space-group names.
They are only intended as comments.
;
_shelxl_version_number 2014-3

loop_
_space_group_symop_operation_xyz
'x, y, z'
'-x, y, -z'
'x+1/2, y+1/2, z'
'-x+1/2, y+1/2, -z'

loop_
_atom_site_label
_atom_site_type_symbol
_atom_site_fract_x
_atom_site_fract_y
_atom_site_fract_z
_atom_site_U_iso_or_equiv
_atom_site_adp_type
_atom_site_occupancy
_atom_site_site_symmetry_order
_atom_site_calc_flag
_atom_site_refinement_flags_posn
_atom_site_refinement_flags_adp
_atom_site_refinement_flags_occupancy
_atom_site_disorder_assembly
_atom_site_disorder_group
Cd1 Cd 1.02512(3) 0.35598(3) 0.36533(6) 0.0288(2) Uani 1 1 d . . . . .
Cd2 Cd 0.73680(3) 0.56690(3) 0.37549(6) 0.0289(2) Uani 1 1 d D . . . .
Cd3 Cd 0.73966(3) 0.62014(3) 0.64293(6) 0.0289(2) Uani 1 1 d D . . . .
Cd4 Cd 0.52878(3) 0.33331(3) 0.63218(6) 0.0288(2) Uani 1 1 d . . . . .
O3 O 0.9508(3) 0.3735(3) 0.8273(7) 0.0366(18) Uani 1 1 d D . . . .
C1 C 0.9483(6) 0.3074(7) 0.1413(14) 0.063(4) Uani 1 1 d . . . . .
H1A H 0.9831 0.3020 0.1188 0.094 Uiso 1 1 calc R U . . .
H1B H 0.9329 0.3344 0.0993 0.094 Uiso 1 1 calc DR U . . .
H1C H 0.9287 0.2767 0.1301 0.094 Uiso 1 1 calc R U . . .
N1 N 0.8977(4) 0.3979(4) 0.6320(8) 0.034(2) Uani 1 1 d . . . . .
O2 O 0.9512(3) 0.3452(3) 0.4563(7) 0.0352(18) Uani 1 1 d . . . . .
O8 O 0.9868(4) 0.4357(4) 0.3411(8) 0.045(2) Uani 1 1 d . . . . .
O7 O 0.9675(4) 0.4401(4) 0.1637(8) 0.049(2) Uani 1 1 d . . . . .
N3 N 0.8210(4) 0.5333(4) 0.3339(9) 0.041(2) Uani 1 1 d . . . . .
O6 O 1.1532(4) 0.1067(3) 0.3571(8) 0.046(2) Uani 1 1 d . . . . .
O11 O 0.7109(4) 0.5470(3) 0.1878(8) 0.042(2) Uani 1 1 d D . . . .
H11 H 0.706(4) 0.563(2) 0.128(3) 0.064 Uiso 1 1 d D U . . .
O12 O 0.6434(7) 0.4457(7) 0.0477(12) 0.111(6) Uani 1 1 d . . . . .
H12 H 0.6493 0.4246 0.0956 0.166 Uiso 1 1 calc R U . . .
O9 O 0.7733(4) 0.5455(3) 0.7602(7) 0.044(2) Uani 1 1 d . . . . .
N5 N 0.8246(4) 0.6524(4) 0.6790(9) 0.042(2) Uani 1 1 d . . . . .
O17 O 0.9882(4) 0.7519(4) 0.6505(8) 0.046(2) Uani 1 1 d . . . . .
O18 O 0.9804(4) 0.7453(4) 0.8297(8) 0.052(2) Uani 1 1 d . . . . .
N6 N 0.7129(5) 0.7037(4) 0.6496(9) 0.043(3) Uani 1 1 d . . . . .
O15 O 0.7173(4) 0.6398(3) 0.8304(8) 0.043(2) Uani 1 1 d D . . . .
H15 H 0.709(3) 0.6212(16) 0.885(4) 0.064 Uiso 1 1 d D U . . .
O13 O 0.7700(4) 0.6409(3) 0.2610(7) 0.044(2) Uani 1 1 d . . . . .
O14 O 0.7496(3) 0.6414(3) 0.4662(7) 0.0357(18) Uani 1 1 d . . . . .
O10 O 0.7513(3) 0.5447(3) 0.5525(6) 0.0342(18) Uani 1 1 d . . . . .
O19 O 0.6573(4) 0.5830(4) 0.6544(8) 0.051(2) Uani 1 1 d . . . . .
C58 C 0.4578(6) 0.3803(7) 0.8652(12) 0.056(4) Uani 1 1 d . . . . .
H58A H 0.4878 0.4009 0.8795 0.084 Uiso 1 1 calc R U . . .
H58B H 0.4601 0.3498 0.9079 0.084 Uiso 1 1 calc R U . . .
H58C H 0.4274 0.3989 0.8841 0.084 Uiso 1 1 calc R U . . .
O23 O 0.4447(3) 0.3139(3) 0.1784(8) 0.0390(19) Uani 1 1 d D . . . .
O22 O 0.4520(3) 0.3455(3) 0.5451(6) 0.0308(17) Uani 1 1 d . . . . .
O20 O 0.6521(4) 0.5661(4) 0.8300(8) 0.055(3) Uani 1 1 d . . . . .
O5 O 1.1482(4) 0.1227(4) 0.1781(8) 0.053(2) Uani 1 1 d . . . . .
C2 C 0.9033(5) 0.3396(4) 0.2936(10) 0.036(3) Uani 1 1 d . . . . .
C8 C 0.8627(5) 0.3985(5) 0.5571(9) 0.041(3) Uani 1 1 d . . . . .
H8 H 0.8325 0.4155 0.5739 0.049 Uiso 1 1 calc R U . . .
C7 C 0.9089(4) 0.3528(4) 0.4011(9) 0.029(2) Uani 1 1 d . . . . .
N4 N 0.7079(5) 0.4843(4) 0.3677(9) 0.045(3) Uani 1 1 d . . . . .
C42 C 0.7550(4) 0.5003(4) 0.7203(10) 0.033(2) Uani 1 1 d . . . . .
C31 C 0.7072(5) 0.7347(4) 0.5721(9) 0.040(3) Uani 1 1 d . . . . .
H31 H 0.6936 0.7661 0.5907 0.048 Uiso 1 1 calc R U . . .
C26 C 0.7512(4) 0.6858(4) 0.2992(9) 0.032(2) Uani 1 1 d . . . . .
N7 N 0.5634(4) 0.4158(4) 0.6662(9) 0.039(2) Uani 1 1 d . . . . .
C59 C 0.4088(4) 0.3480(4) 0.7113(9) 0.031(2) Uani 1 1 d . . . . .
N8 N 0.3943(4) 0.2911(4) 0.3706(9) 0.038(2) Uani 1 1 d . . . . .
N2 N 1.0599(4) 0.2732(4) 0.3350(9) 0.038(2) Uani 1 1 d . . . . .
O1 O 0.9485(3) 0.3203(4) 0.2521(7) 0.042(2) Uani 1 1 d . . . . .
C3 C 0.8591(5) 0.3475(5) 0.2305(10) 0.039(3) Uani 1 1 d . . . . .
H3A H 0.8581 0.3389 0.1571 0.046 Uiso 1 1 calc R U . . .
C4 C 0.8166(5) 0.3684(5) 0.2787(12) 0.046(3) Uani 1 1 d . . . . .
H4 H 0.7862 0.3727 0.2378 0.056 Uiso 1 1 calc R U . . .
C5 C 0.8182(5) 0.3828(5) 0.3839(11) 0.041(3) Uani 1 1 d . . . . .
H5 H 0.7890 0.3973 0.4140 0.050 Uiso 1 1 calc R U . . .
C6 C 0.8637(4) 0.3763(4) 0.4499(10) 0.034(2) Uani 1 1 d . . . . .
C10 C 0.8990(5) 0.3920(6) 0.8301(11) 0.044(3) Uani 1 1 d . . . . .
H10 H 0.8759 0.3627 0.8231 0.053 Uiso 1 1 calc R U . . .
C11 C 0.8885(6) 0.4174(6) 0.9361(11) 0.054(4) Uani 1 1 d . . . . .
H11A H 0.8628 0.4067 0.9825 0.065 Uiso 1 1 calc R U . . .
O4 O 0.9206(6) 0.4580(5) 0.9580(10) 0.075(3) Uani 1 1 d . . . . .
H4A H 0.9141 0.4810 0.9147 0.112 Uiso 1 1 calc R U . . .
C9 C 0.8881(5) 0.4268(5) 0.7322(9) 0.044(3) Uani 1 1 d . . . . .
H9A H 0.8525 0.4383 0.7323 0.053 Uiso 1 1 calc R U . . .
H9B H 0.9104 0.4564 0.7362 0.053 Uiso 1 1 calc R U . . .
C18 C 0.9595(5) 0.4496(4) 0.2596(11) 0.040(3) Uani 1 1 d . . . . .
C21 C 0.9105(5) 0.4807(4) 0.2832(10) 0.035(2) Uani 1 1 d . . . . .
C22 C 0.8725(5) 0.4875(5) 0.2075(11) 0.045(3) Uani 1 1 d . . . . .
H22 H 0.8757 0.4745 0.1376 0.054 Uiso 1 1 calc R U . . .
C23 C 0.8280(5) 0.5146(6) 0.2360(11) 0.046(3) Uani 1 1 d . . . . .
H23A H 0.8022 0.5196 0.1831 0.056 Uiso 1 1 calc R U . . .
C19 C 0.8582(6) 0.5249(5) 0.4107(12) 0.047(3) Uani 1 1 d . . . . .
H19 H 0.8533 0.5372 0.4806 0.056 Uiso 1 1 calc R U . . .
C20 C 0.9026(5) 0.4991(5) 0.3906(11) 0.042(3) Uani 1 1 d . . . . .
H20 H 0.9272 0.4937 0.4458 0.051 Uiso 1 1 calc R U . . .
C50 C 0.6782(6) 0.5037(5) 0.1831(12) 0.049(3) Uani 1 1 d D . . . .
H50 H 0.6437 0.5137 0.2059 0.059 Uiso 1 1 calc R U . . .
C51 C 0.6750(9) 0.4878(7) 0.0646(14) 0.079(6) Uani 1 1 d . . . . .
H51 H 0.6923 0.5043 0.0094 0.095 Uiso 1 1 calc R U . . .
C49 C 0.6978(7) 0.4656(5) 0.2554(13) 0.059(4) Uani 1 1 d . . . . .
H49A H 0.7296 0.4522 0.2271 0.071 Uiso 1 1 calc R U . . .
H49B H 0.6731 0.4379 0.2577 0.071 Uiso 1 1 calc R U . . .
C48 C 0.7049(5) 0.4524(4) 0.4460(11) 0.042(3) Uani 1 1 d . . . . .
H48 H 0.6911 0.4210 0.4266 0.051 Uiso 1 1 calc R U . . .
C46 C 0.7195(5) 0.4574(4) 0.5588(11) 0.038(3) Uani 1 1 d . . . . .
C47 C 0.7417(5) 0.5036(4) 0.6071(11) 0.035(3) Uani 1 1 d . . . . .
C41 C 0.7877(7) 0.5451(7) 0.8747(12) 0.063(4) Uani 1 1 d . . . . .
H41A H 0.8128 0.5188 0.8884 0.094 Uiso 1 1 calc R U . . .
H41B H 0.7576 0.5386 0.9167 0.094 Uiso 1 1 calc R U . . .
H41C H 0.8022 0.5774 0.8949 0.094 Uiso 1 1 calc R U . . .
C40 C 0.8580(5) 0.6607(5) 0.6000(11) 0.043(3) Uani 1 1 d . . . . .
H40 H 0.8495 0.6481 0.5311 0.051 Uiso 1 1 calc R U . . .
C39 C 0.9042(5) 0.6866(5) 0.6128(12) 0.044(3) Uani 1 1 d . . . . .
H39 H 0.9259 0.6909 0.5544 0.052 Uiso 1 1 calc R U . . .
C38 C 0.9174(5) 0.7058(5) 0.7136(10) 0.037(3) Uani 1 1 d . . . . .
C35 C 0.9665(5) 0.7368(4) 0.7326(11) 0.040(3) Uani 1 1 d . . . . .
C37 C 0.8840(5) 0.6975(5) 0.7977(10) 0.039(3) Uani 1 1 d . . . . .
H37 H 0.8924 0.7088 0.8677 0.047 Uiso 1 1 calc R U . . .
C36 C 0.8384(5) 0.6723(5) 0.7765(10) 0.042(3) Uani 1 1 d . . . . .
H36 H 0.8155 0.6688 0.8331 0.051 Uiso 1 1 calc R U . . .
C32 C 0.7073(7) 0.7229(5) 0.7592(10) 0.056(4) Uani 1 1 d . . . . .
H32A H 0.6848 0.7525 0.7567 0.068 Uiso 1 1 calc R U . . .
H32B H 0.7408 0.7338 0.7875 0.068 Uiso 1 1 calc R U . . .
C33 C 0.6856(5) 0.6849(5) 0.8346(10) 0.040(3) Uani 1 1 d D . . . .
H33 H 0.6504 0.6763 0.8098 0.049 Uiso 1 1 calc R U . . .
C34 C 0.6844(9) 0.7019(7) 0.9517(13) 0.071(5) Uani 1 1 d . . . . .
H34A H 0.6684 0.6754 0.9944 0.085 Uiso 1 1 calc R U . . .
H34B H 0.7196 0.7061 0.9792 0.085 Uiso 1 1 calc R U . . .
O16 O 0.6584(7) 0.7459(6) 0.9661(11) 0.104(5) Uani 1 1 d . . . . .
H16 H 0.6493 0.7575 0.9066 0.155 Uiso 1 1 calc DR U . . .
C30 C 0.7188(4) 0.7285(4) 0.4585(9) 0.031(2) Uani 1 1 d . . . . .
C29 C 0.7096(5) 0.7715(4) 0.3905(11) 0.040(3) Uani 1 1 d . . . . .
H29 H 0.6954 0.8005 0.4209 0.048 Uiso 1 1 calc R U . . .
C28 C 0.7203(6) 0.7720(4) 0.2862(11) 0.044(3) Uani 1 1 d . . . . .
H28 H 0.7144 0.8012 0.2453 0.053 Uiso 1 1 calc R U . . .
C27 C 0.7408(5) 0.7282(5) 0.2367(10) 0.040(3) Uani 1 1 d . . . . .
H27 H 0.7473 0.7280 0.1626 0.048 Uiso 1 1 calc R U . . .
C24 C 0.7846(7) 0.6401(6) 0.1501(12) 0.057(4) Uani 1 1 d . . . . .
H24A H 0.7546 0.6451 0.1040 0.085 Uiso 1 1 calc R U . . .
H24B H 0.8000 0.6078 0.1339 0.085 Uiso 1 1 calc R U . . .
H24C H 0.8091 0.6667 0.1378 0.085 Uiso 1 1 calc R U . . .
C25 C 0.7394(4) 0.6834(4) 0.4101(10) 0.030(2) Uani 1 1 d . . . . .
C52 C 0.6426(4) 0.5566(5) 0.7328(11) 0.040(3) Uani 1 1 d . . . . .
C55 C 0.6132(5) 0.5074(5) 0.7074(11) 0.039(3) Uani 1 1 d . . . . .
C54 C 0.5945(6) 0.4958(5) 0.6062(12) 0.047(3) Uani 1 1 d . . . . .
H54 H 0.5980 0.5189 0.5496 0.056 Uiso 1 1 calc R U . . .
C53 C 0.5701(5) 0.4495(5) 0.5868(11) 0.045(3) Uani 1 1 d . . . . .
H53 H 0.5582 0.4418 0.5167 0.054 Uiso 1 1 calc R U . . .
O21 O 0.4549(3) 0.3673(4) 0.7506(7) 0.042(2) Uani 1 1 d . . . . .
C64 C 0.4109(4) 0.3355(4) 0.5992(11) 0.036(3) Uani 1 1 d . . . . .
C63 C 0.3655(4) 0.3123(5) 0.5534(10) 0.036(3) Uani 1 1 d . . . . .
C65 C 0.3614(5) 0.2902(5) 0.4458(9) 0.039(3) Uani 1 1 d . . . . .
H65 H 0.3307 0.2730 0.4294 0.047 Uiso 1 1 calc R U . . .
C67 C 0.3933(5) 0.2937(5) 0.1707(10) 0.040(3) Uani 1 1 d . . . . .
H67 H 0.3689 0.3222 0.1692 0.049 Uiso 1 1 calc R U . . .
C68 C 0.3867(6) 0.2644(6) 0.0660(12) 0.054(4) Uani 1 1 d . . . . .
H68 H 0.4134 0.2586 0.0185 0.065 Uiso 1 1 calc R U . . .
O24 O 0.3361(5) 0.2468(5) 0.0474(10) 0.072(3) Uani 1 1 d . . . . .
H24 H 0.3163 0.2711 0.0423 0.108 Uiso 1 1 calc R U . . .
C66 C 0.3837(5) 0.2618(5) 0.2723(9) 0.044(3) Uani 1 1 d . . . . .
H66A H 0.3480 0.2505 0.2713 0.053 Uiso 1 1 calc R U . . .
H66B H 0.4057 0.2320 0.2721 0.053 Uiso 1 1 calc R U . . .
C62 C 0.3220(4) 0.3054(5) 0.6211(12) 0.044(3) Uani 1 1 d . . . . .
H62 H 0.2920 0.2914 0.5908 0.052 Uiso 1 1 calc R U . . .
C61 C 0.3227(5) 0.3183(5) 0.7266(11) 0.044(3) Uani 1 1 d . . . . .
H61 H 0.2936 0.3129 0.7679 0.053 Uiso 1 1 calc R U . . .
C60 C 0.3664(5) 0.3394(5) 0.7741(10) 0.038(3) Uani 1 1 d . . . . .
H60 H 0.3672 0.3478 0.8477 0.046 Uiso 1 1 calc R U . . .
C57 C 0.5821(5) 0.4267(5) 0.7655(11) 0.042(3) Uani 1 1 d . . . . .
H57 H 0.5785 0.4028 0.8205 0.051 Uiso 1 1 calc R U . . .
C56 C 0.6069(6) 0.4728(5) 0.7900(12) 0.049(3) Uani 1 1 d . . . . .
H56 H 0.6188 0.4798 0.8604 0.059 Uiso 1 1 calc R U . . .
C43 C 0.7459(5) 0.4576(5) 0.7813(10) 0.042(3) Uani 1 1 d . . . . .
H43 H 0.7535 0.4575 0.8556 0.051 Uiso 1 1 calc R U . . .
C44 C 0.7250(6) 0.4140(4) 0.7308(12) 0.050(3) Uani 1 1 d . . . . .
H44 H 0.7198 0.3847 0.7712 0.060 Uiso 1 1 calc R U . . .
C45 C 0.7128(5) 0.4148(5) 0.6244(10) 0.042(3) Uani 1 1 d . . . . .
H45 H 0.6991 0.3855 0.5926 0.050 Uiso 1 1 calc R U . . .
C16 C 1.0766(5) 0.2612(5) 0.2358(10) 0.042(3) Uani 1 1 d . . . . .
H16A H 1.0716 0.2844 0.1793 0.050 Uiso 1 1 calc R U . . .
C15 C 1.1012(6) 0.2152(5) 0.2145(12) 0.046(3) Uani 1 1 d . . . . .
H15A H 1.1118 0.2076 0.1446 0.056 Uiso 1 1 calc R U . . .
C14 C 1.1095(5) 0.1815(5) 0.2980(11) 0.041(3) Uani 1 1 d . . . . .
C13 C 1.0926(5) 0.1926(5) 0.3999(12) 0.043(3) Uani 1 1 d . . . . .
H13 H 1.0971 0.1699 0.4572 0.052 Uiso 1 1 calc R U . . .
C12 C 1.0680(6) 0.2405(5) 0.4144(13) 0.051(3) Uani 1 1 d . . . . .
H12A H 1.0571 0.2490 0.4836 0.061 Uiso 1 1 calc R U . . .
C17 C 1.1383(4) 0.1320(4) 0.2755(10) 0.038(3) Uani 1 1 d . . . . .
H3 H 0.969(4) 0.384(5) 0.879(7) 0.03(3) Uiso 1 1 d D . . . .
H23 H 0.464(5) 0.294(5) 0.146(11) 0.05(5) Uiso 1 1 d D . . . .

loop_
_atom_site_aniso_label
_atom_site_aniso_U_11
_atom_site_aniso_U_22
_atom_site_aniso_U_33
_atom_site_aniso_U_23
_atom_site_aniso_U_13
_atom_site_aniso_U_12
Cd1 0.0274(4) 0.0232(4) 0.0359(4) 0.0003(3) 0.0027(3) 0.0023(3)
Cd2 0.0382(4) 0.0156(4) 0.0328(4) -0.0028(3) 0.0015(3) 0.0023(3)
Cd3 0.0367(4) 0.0172(4) 0.0330(4) -0.0025(3) 0.0032(3) -0.0034(3)
Cd4 0.0283(4) 0.0241(4) 0.0337(4) 0.0001(3) -0.0021(3) -0.0023(3)
O3 0.041(5) 0.026(4) 0.043(5) -0.005(3) -0.002(4) -0.003(3)
C1 0.047(8) 0.069(11) 0.072(11) -0.021(9) -0.008(7) 0.009(7)
N1 0.026(5) 0.036(6) 0.040(5) -0.002(4) 0.005(4) -0.003(4)
O2 0.023(4) 0.037(5) 0.045(5) 0.000(4) 0.001(3) -0.004(3)
O8 0.042(5) 0.036(5) 0.058(6) 0.006(4) 0.002(4) 0.014(4)
O7 0.059(6) 0.046(6) 0.043(5) 0.004(4) 0.014(4) 0.020(4)
N3 0.045(6) 0.030(5) 0.048(6) -0.003(5) 0.007(5) 0.005(4)
O6 0.058(6) 0.028(5) 0.054(5) -0.008(4) 0.003(4) 0.011(4)
O11 0.049(5) 0.023(4) 0.055(5) -0.002(4) 0.001(4) 0.002(4)
O12 0.166(17) 0.099(12) 0.067(8) 0.003(8) -0.018(9) -0.063(12)
O9 0.068(6) 0.029(4) 0.034(5) 0.007(4) -0.003(4) -0.001(4)
N5 0.042(6) 0.027(5) 0.056(7) -0.004(5) 0.002(5) -0.001(4)
O17 0.044(5) 0.034(5) 0.059(6) 0.000(4) 0.001(4) -0.012(4)
O18 0.061(6) 0.050(6) 0.043(5) 0.009(4) -0.013(4) -0.025(5)
N6 0.069(8) 0.025(5) 0.034(6) -0.002(4) 0.008(5) 0.004(5)
O15 0.051(5) 0.020(4) 0.058(6) 0.005(4) 0.009(4) -0.003(4)
O13 0.068(6) 0.025(4) 0.039(5) 0.008(4) 0.008(4) 0.001(4)
O14 0.054(5) 0.011(3) 0.042(5) -0.001(3) -0.003(4) 0.000(3)
O10 0.062(5) 0.019(4) 0.022(4) -0.009(3) 0.005(3) -0.002(3)
O19 0.056(6) 0.036(5) 0.062(6) 0.002(4) 0.012(5) -0.009(4)
C58 0.045(8) 0.073(11) 0.050(8) -0.009(7) 0.000(6) -0.007(7)
O23 0.042(5) 0.023(4) 0.052(5) 0.004(4) 0.000(4) 0.006(3)
O22 0.025(4) 0.035(4) 0.032(4) 0.003(3) 0.002(3) 0.001(3)
O20 0.078(7) 0.038(5) 0.050(6) -0.002(5) 0.012(5) -0.026(5)
O5 0.077(7) 0.036(5) 0.046(5) -0.007(4) -0.001(5) 0.024(5)
C2 0.038(6) 0.017(5) 0.052(7) 0.007(5) 0.000(5) -0.002(4)
C8 0.030(6) 0.032(6) 0.061(8) 0.007(6) 0.006(5) 0.007(5)
C7 0.023(5) 0.023(5) 0.040(6) 0.006(4) -0.003(4) 0.000(4)
N4 0.071(8) 0.026(5) 0.040(6) 0.004(4) -0.007(5) -0.011(5)
C42 0.041(6) 0.020(5) 0.037(6) 0.004(4) 0.004(5) 0.002(4)
C31 0.057(8) 0.020(5) 0.043(7) -0.002(5) 0.001(6) 0.002(5)
C26 0.038(6) 0.020(5) 0.037(6) -0.003(4) -0.001(5) -0.003(4)
N7 0.045(6) 0.024(5) 0.046(6) -0.001(4) -0.003(5) -0.010(4)
C59 0.044(6) 0.019(5) 0.032(6) 0.001(4) -0.004(5) 0.003(4)
N8 0.031(5) 0.041(6) 0.043(6) 0.002(5) -0.001(4) 0.004(4)
N2 0.046(6) 0.026(5) 0.043(6) 0.002(4) 0.003(4) 0.006(4)
O1 0.037(4) 0.048(5) 0.040(5) -0.014(4) -0.002(3) 0.000(4)
C3 0.049(7) 0.030(6) 0.036(6) -0.001(5) -0.007(5) -0.005(5)
C4 0.035(6) 0.045(8) 0.058(8) 0.007(6) -0.011(6) 0.001(5)
C5 0.031(6) 0.037(7) 0.056(8) 0.004(6) 0.002(5) 0.003(5)
C6 0.027(5) 0.029(6) 0.046(7) 0.006(5) 0.003(5) 0.000(4)
C10 0.039(7) 0.050(8) 0.045(7) -0.007(6) 0.010(5) -0.005(6)
C11 0.067(9) 0.062(10) 0.034(7) 0.000(6) 0.019(6) -0.004(7)
O4 0.106(10) 0.061(8) 0.059(7) -0.011(6) 0.012(6) -0.006(7)
C9 0.055(8) 0.038(7) 0.039(7) 0.002(5) 0.009(6) 0.007(6)
C18 0.040(7) 0.024(6) 0.056(8) -0.001(5) 0.003(6) 0.006(5)
C21 0.038(6) 0.028(6) 0.039(6) 0.007(5) 0.008(5) 0.005(5)
C22 0.050(8) 0.046(7) 0.038(7) -0.005(6) 0.011(5) 0.020(6)
C23 0.044(7) 0.051(8) 0.044(7) 0.006(6) 0.002(5) 0.009(6)
C19 0.056(8) 0.038(7) 0.046(7) -0.002(6) 0.011(6) 0.006(6)
C20 0.043(7) 0.033(7) 0.050(8) 0.001(5) 0.006(6) 0.011(5)
C50 0.055(8) 0.039(8) 0.052(8) 0.003(6) -0.005(6) -0.011(6)
C51 0.136(18) 0.054(10) 0.046(9) 0.002(8) -0.019(10) -0.033(11)
C49 0.088(12) 0.027(7) 0.062(10) -0.010(6) -0.007(8) -0.008(7)
C48 0.059(8) 0.015(5) 0.053(8) -0.003(5) 0.000(6) -0.002(5)
C46 0.041(7) 0.018(5) 0.054(7) -0.002(5) 0.009(5) -0.002(5)
C47 0.033(6) 0.017(5) 0.054(8) 0.003(5) 0.001(5) 0.003(4)
C41 0.091(12) 0.058(10) 0.039(8) -0.009(7) -0.023(7) -0.017(9)
C40 0.047(7) 0.039(7) 0.041(7) -0.014(5) -0.005(5) -0.007(6)
C39 0.033(6) 0.043(7) 0.055(8) 0.003(6) 0.005(5) -0.011(5)
C38 0.045(7) 0.028(6) 0.037(6) 0.007(5) -0.004(5) -0.004(5)
C35 0.036(6) 0.027(6) 0.057(8) 0.001(5) 0.000(6) -0.006(5)
C37 0.045(7) 0.035(6) 0.036(6) -0.006(5) -0.001(5) -0.006(5)
C36 0.043(7) 0.045(7) 0.040(7) 0.002(6) 0.004(5) -0.006(6)
C32 0.094(12) 0.026(7) 0.051(8) -0.006(6) 0.023(8) 0.006(7)
C33 0.047(7) 0.033(7) 0.042(7) 0.003(5) 0.006(5) 0.012(5)
C34 0.120(16) 0.048(9) 0.046(9) 0.010(7) 0.012(9) 0.016(10)
O16 0.161(16) 0.085(10) 0.065(8) -0.006(7) 0.009(9) 0.052(10)
C30 0.041(6) 0.017(5) 0.035(6) -0.001(4) 0.001(5) 0.000(4)
C29 0.047(7) 0.017(5) 0.057(8) -0.005(5) -0.004(6) 0.002(5)
C28 0.071(9) 0.017(5) 0.044(7) 0.008(5) -0.003(6) 0.006(5)
C27 0.058(8) 0.033(6) 0.030(6) 0.007(5) 0.007(5) -0.002(5)
C24 0.096(12) 0.032(7) 0.043(8) -0.015(6) 0.018(7) 0.006(7)
C25 0.031(6) 0.018(5) 0.039(6) 0.008(4) -0.001(4) 0.000(4)
C52 0.039(6) 0.033(7) 0.049(8) -0.007(5) 0.005(5) -0.007(5)
C55 0.045(7) 0.026(6) 0.048(7) -0.004(5) 0.012(5) -0.007(5)
C54 0.055(8) 0.028(6) 0.057(8) -0.002(6) 0.001(6) -0.005(5)
C53 0.058(8) 0.034(7) 0.044(7) -0.003(5) -0.007(6) -0.006(6)
O21 0.042(5) 0.047(5) 0.037(4) -0.001(4) 0.006(3) 0.001(4)
C64 0.024(5) 0.023(6) 0.062(8) 0.000(5) 0.004(5) 0.002(4)
C63 0.031(6) 0.033(6) 0.045(7) 0.002(5) 0.002(5) 0.000(5)
C65 0.032(6) 0.035(6) 0.050(7) -0.002(5) -0.006(5) -0.001(5)
C67 0.040(7) 0.037(7) 0.044(7) 0.000(5) -0.009(5) 0.003(5)
C68 0.057(9) 0.063(10) 0.043(8) -0.014(7) -0.003(6) 0.000(7)
O24 0.081(8) 0.081(8) 0.054(6) -0.001(6) -0.008(6) -0.036(7)
C66 0.043(7) 0.037(7) 0.052(8) -0.006(6) -0.009(6) -0.003(5)
C62 0.022(5) 0.041(7) 0.069(9) 0.008(6) 0.006(5) -0.004(5)
C61 0.035(6) 0.043(7) 0.056(8) 0.010(6) 0.011(5) 0.000(5)
C60 0.048(7) 0.032(6) 0.035(6) 0.004(5) 0.009(5) 0.004(5)
C57 0.060(8) 0.023(6) 0.044(7) 0.006(5) -0.002(6) -0.012(5)
C56 0.057(8) 0.036(7) 0.053(8) -0.012(6) 0.000(6) -0.015(6)
C43 0.060(8) 0.040(7) 0.028(6) 0.013(5) 0.002(5) 0.001(6)
C44 0.069(9) 0.015(5) 0.066(9) 0.008(5) 0.019(7) -0.001(5)
C45 0.056(8) 0.025(6) 0.043(7) -0.003(5) 0.002(6) -0.002(5)
C16 0.059(8) 0.023(6) 0.043(7) 0.000(5) 0.003(6) 0.011(5)
C15 0.057(8) 0.026(6) 0.055(8) -0.001(6) 0.008(6) 0.010(6)
C14 0.041(7) 0.026(6) 0.055(8) -0.007(5) -0.002(6) 0.004(5)
C13 0.046(7) 0.028(6) 0.056(8) -0.002(6) 0.004(6) 0.007(5)
C12 0.055(8) 0.022(6) 0.075(10) -0.002(6) 0.014(7) 0.008(6)
C17 0.042(6) 0.026(6) 0.045(7) 0.008(5) -0.001(5) 0.006(5)

loop_
_atom_type_symbol
_atom_type_description
_atom_type_scat_dispersion_real
_atom_type_scat_dispersion_imag
_atom_type_scat_source
C C 0.0033 0.0016 'International Tables Vol C Tables 4.2.6.8 and 6.1.1.4'
H H 0.0000 0.0000 'International Tables Vol C Tables 4.2.6.8 and 6.1.1.4'
Cd Cd -0.8075 1.2024 'International Tables Vol C Tables 4.2.6.8 and 6.1.1.4'
N N 0.0061 0.0033 'International Tables Vol C Tables 4.2.6.8 and 6.1.1.4'
O O 0.0106 0.0060 'International Tables Vol C Tables 4.2.6.8 and 6.1.1.4'

loop_
_geom_angle_atom_site_label_1
_geom_angle_atom_site_label_2
_geom_angle_atom_site_label_3
_geom_angle
_geom_angle_site_symmetry_1
_geom_angle_site_symmetry_3
_geom_angle_publ_flag
O2 Cd1 O2 73.7(3) . 2_756 ?
O2 Cd1 N1 143.7(3) . 2_756 ?
O2 Cd1 N1 80.3(3) 2_756 2_756 ?
O2 Cd1 O8 79.2(3) . . ?
O2 Cd1 O8 109.7(3) 2_756 . ?
N1 Cd1 O8 86.4(4) 2_756 . ?
O2 Cd1 N2 106.9(3) . . ?
O2 Cd1 N2 86.8(3) 2_756 . ?
N1 Cd1 N2 96.3(4) 2_756 . ?
O8 Cd1 N2 163.5(4) . . ?
O2 Cd1 O3 136.5(3) . 2_756 ?
O2 Cd1 O3 149.7(3) 2_756 2_756 ?
N1 Cd1 O3 71.7(3) 2_756 2_756 ?
O8 Cd1 O3 80.2(3) . 2_756 ?
N2 Cd1 O3 85.2(3) . 2_756 ?
O10 Cd2 O14 74.6(3) . . ?
O10 Cd2 N4 80.9(3) . . ?
O14 Cd2 N4 151.4(4) . . ?
O10 Cd2 O6 109.1(3) . 3_455 ?
O14 Cd2 O6 77.9(3) . 3_455 ?
N4 Cd2 O6 96.7(4) . 3_455 ?
O10 Cd2 N3 88.9(3) . . ?
O14 Cd2 N3 107.3(3) . . ?
N4 Cd2 N3 86.6(4) . . ?
O6 Cd2 N3 162.0(4) 3_455 . ?
O10 Cd2 O11 152.0(3) . . ?
O14 Cd2 O11 132.8(3) . . ?
N4 Cd2 O11 71.2(3) . . ?
O6 Cd2 O11 77.3(3) 3_455 . ?
N3 Cd2 O11 87.1(3) . . ?
O14 Cd3 O10 74.3(3) . . ?
O14 Cd3 N6 80.8(3) . . ?
O10 Cd3 N6 152.0(3) . . ?
O14 Cd3 O19 106.6(3) . . ?
O10 Cd3 O19 78.5(3) . . ?
N6 Cd3 O19 96.9(4) . . ?
O14 Cd3 N5 87.9(4) . . ?
O10 Cd3 N5 105.4(3) . . ?
N6 Cd3 N5 86.0(4) . . ?
O19 Cd3 N5 165.5(4) . . ?
O14 Cd3 O15 152.5(3) . . ?
O10 Cd3 O15 132.5(3) . . ?
N6 Cd3 O15 71.7(3) . . ?
O19 Cd3 O15 78.1(3) . . ?
N5 Cd3 O15 89.4(3) . . ?
O22 Cd4 O22 74.7(3) . 2_656 ?
O22 Cd4 N8 145.2(3) . 2_656 ?
O22 Cd4 N8 80.9(3) 2_656 2_656 ?
O22 Cd4 N7 106.1(3) . . ?
O22 Cd4 N7 87.1(3) 2_656 . ?
N8 Cd4 N7 96.9(4) 2_656 . ?
O22 Cd4 O17 77.8(3) . 3_445 ?
O22 Cd4 O17 108.9(3) 2_656 3_445 ?
N8 Cd4 O17 87.2(4) 2_656 3_445 ?
N7 Cd4 O17 164.0(4) . 3_445 ?
O22 Cd4 O23 134.3(3) . 2_656 ?
O22 Cd4 O23 150.9(3) 2_656 2_656 ?
N8 Cd4 O23 72.0(3) 2_656 2_656 ?
N7 Cd4 O23 85.9(3) . 2_656 ?
O17 Cd4 O23 80.7(3) 3_445 2_656 ?
C10 O3 Cd1 110.0(7) . 2_756 ?
C10 O3 H3 112(9) . . ?
Cd1 O3 H3 130(9) 2_756 . ?
O1 C1 H1A 109.5 . . ?
O1 C1 H1B 109.5 . . ?
H1A C1 H1B 109.5 . . ?
O1 C1 H1C 109.5 . . ?
H1A C1 H1C 109.5 . . ?
H1B C1 H1C 109.5 . . ?
C8 N1 C9 117.7(10) . . ?
C8 N1 Cd1 128.5(8) . 2_756 ?
C9 N1 Cd1 113.8(8) . 2_756 ?
C7 O2 Cd1 116.0(7) . . ?
C7 O2 Cd1 133.8(7) . 2_756 ?
Cd1 O2 Cd1 104.5(3) . 2_756 ?
C18 O8 Cd1 126.1(8) . . ?
C23 N3 C19 117.8(11) . . ?
C23 N3 Cd2 118.3(9) . . ?
C19 N3 Cd2 122.9(9) . . ?
C17 O6 Cd2 124.1(8) . 3_545 ?
C50 O11 Cd2 111.1(8) . . ?
C50 O11 H11 107(3) . . ?
Cd2 O11 H11 137(3) . . ?
C51 O12 H12 109.5 . . ?
C42 O9 C41 114.8(10) . . ?
C40 N5 C36 114.9(11) . . ?
C40 N5 Cd3 122.3(8) . . ?
C36 N5 Cd3 121.7(9) . . ?
C35 O17 Cd4 125.0(8) . 3 ?
C31 N6 C32 117.7(11) . . ?
C31 N6 Cd3 128.3(9) . . ?
C32 N6 Cd3 113.7(8) . . ?
C33 O15 Cd3 110.9(7) . . ?
C33 O15 H15 107(3) . . ?
Cd3 O15 H15 133(3) . . ?
C26 O13 C24 116.6(10) . . ?
C25 O14 Cd3 132.8(7) . . ?
C25 O14 Cd2 116.0(7) . . ?
Cd3 O14 Cd2 103.8(3) . . ?
C47 O10 Cd2 132.8(7) . . ?
C47 O10 Cd3 116.0(7) . . ?
Cd2 O10 Cd3 102.7(3) . . ?
C52 O19 Cd3 124.6(9) . . ?
O21 C58 H58A 109.5 . . ?
O21 C58 H58B 109.5 . . ?
H58A C58 H58B 109.5 . . ?
O21 C58 H58C 109.5 . . ?
H58A C58 H58C 109.5 . . ?
H58B C58 H58C 109.5 . . ?
C67 O23 Cd4 112.0(7) . 2_656 ?
C67 O23 H23 107(10) . . ?
Cd4 O23 H23 115(10) 2_656 . ?
C64 O22 Cd4 116.9(7) . . ?
C64 O22 Cd4 131.7(8) . 2_656 ?
Cd4 O22 Cd4 102.9(3) . 2_656 ?
C7 C2 C3 124.6(12) . . ?
C7 C2 O1 112.3(10) . . ?
C3 C2 O1 123.0(11) . . ?
N1 C8 C6 128.8(11) . . ?
N1 C8 H8 115.6 . . ?
C6 C8 H8 115.6 . . ?
O2 C7 C2 122.5(11) . . ?
O2 C7 C6 121.7(11) . . ?
C2 C7 C6 115.9(10) . . ?
C48 N4 C49 118.1(11) . . ?
C48 N4 Cd2 127.8(9) . . ?
C49 N4 Cd2 113.7(8) . . ?
O9 C42 C43 125.4(11) . . ?
O9 C42 C47 111.7(9) . . ?
C43 C42 C47 122.8(11) . . ?
N6 C31 C30 129.4(11) . . ?
N6 C31 H31 115.3 . . ?
C30 C31 H31 115.3 . . ?
O13 C26 C27 125.1(11) . . ?
O13 C26 C25 112.5(10) . . ?
C27 C26 C25 122.3(11) . . ?
C57 N7 C53 118.5(10) . . ?
C57 N7 Cd4 118.8(8) . . ?
C53 N7 Cd4 122.2(8) . . ?
O21 C59 C60 124.2(10) . . ?
O21 C59 C64 111.8(10) . . ?
C60 C59 C64 123.9(11) . . ?
C65 N8 C66 118.5(11) . . ?
C65 N8 Cd4 128.4(9) . 2_656 ?
C66 N8 Cd4 113.1(8) . 2_656 ?
C12 N2 C16 118.2(11) . . ?
C12 N2 Cd1 122.3(9) . . ?
C16 N2 Cd1 119.1(8) . . ?
C2 O1 C1 117.6(10) . . ?
C4 C3 C2 118.6(12) . . ?
C4 C3 H3A 120.7 . . ?
C2 C3 H3A 120.7 . . ?
C5 C4 C3 121.3(12) . . ?
C5 C4 H4 119.4 . . ?
C3 C4 H4 119.4 . . ?
C4 C5 C6 121.2(12) . . ?
C4 C5 H5 119.4 . . ?
C6 C5 H5 119.4 . . ?
C5 C6 C8 116.1(11) . . ?
C5 C6 C7 118.4(11) . . ?
C8 C6 C7 125.2(10) . . ?
O3 C10 C11 111.5(12) . . ?
O3 C10 C9 109.9(10) . . ?
C11 C10 C9 112.5(12) . . ?
O3 C10 H10 107.6 . . ?
C11 C10 H10 107.6 . . ?
C9 C10 H10 107.6 . . ?
O4 C11 C10 113.2(12) . . ?
O4 C11 H11A 123.4 . . ?
C10 C11 H11A 123.4 . . ?
C11 O4 H4A 109.5 . . ?
N1 C9 C10 108.4(10) . . ?
N1 C9 H9A 110.0 . . ?
C10 C9 H9A 110.0 . . ?
N1 C9 H9B 110.0 . . ?
C10 C9 H9B 110.0 . . ?
H9A C9 H9B 108.4 . . ?
O7 C18 O8 126.6(12) . . ?
O7 C18 C21 116.6(11) . . ?
O8 C18 C21 116.8(11) . . ?
C22 C21 C20 118.3(11) . . ?
C22 C21 C18 121.9(11) . . ?
C20 C21 C18 119.5(11) . . ?
C21 C22 C23 118.8(12) . . ?
C21 C22 H22 120.6 . . ?
C23 C22 H22 120.6 . . ?
N3 C23 C22 123.3(13) . . ?
N3 C23 H23A 118.4 . . ?
C22 C23 H23A 118.4 . . ?
N3 C19 C20 123.0(13) . . ?
N3 C19 H19 118.5 . . ?
C20 C19 H19 118.5 . . ?
C19 C20 C21 118.6(13) . . ?
C19 C20 H20 120.7 . . ?
C21 C20 H20 120.7 . . ?
O11 C50 C49 109.7(12) . . ?
O11 C50 C51 106.2(12) . . ?
C49 C50 C51 114.5(14) . . ?
O11 C50 H50 108.8 . . ?
C49 C50 H50 108.8 . . ?
C51 C50 H50 108.8 . . ?
O12 C51 C50 112.5(15) . . ?
O12 C51 H51 123.8 . . ?
C50 C51 H51 123.8 . . ?
C50 C49 N4 113.5(12) . . ?
C50 C49 H49A 108.9 . . ?
N4 C49 H49A 108.9 . . ?
C50 C49 H49B 108.9 . . ?
N4 C49 H49B 108.9 . . ?
H49A C49 H49B 107.7 . . ?
N4 C48 C46 130.4(12) . . ?
N4 C48 H48 114.8 . . ?
C46 C48 H48 114.8 . . ?
C45 C46 C48 116.9(11) . . ?
C45 C46 C47 119.1(12) . . ?
C48 C46 C47 124.0(11) . . ?
O10 C47 C42 120.7(10) . . ?
O10 C47 C46 124.0(11) . . ?
C42 C47 C46 115.3(10) . . ?
O9 C41 H41A 109.5 . . ?
O9 C41 H41B 109.5 . . ?
H41A C41 H41B 109.5 . . ?
O9 C41 H41C 109.5 . . ?
H41A C41 H41C 109.5 . . ?
H41B C41 H41C 109.5 . . ?
N5 C40 C39 125.0(12) . . ?
N5 C40 H40 117.5 . . ?
C39 C40 H40 117.5 . . ?
C38 C39 C40 118.6(13) . . ?
C38 C39 H39 120.7 . . ?
C40 C39 H39 120.7 . . ?
C39 C38 C37 118.2(12) . . ?
C39 C38 C35 121.5(12) . . ?
C37 C38 C35 120.3(11) . . ?
O17 C35 O18 126.5(12) . . ?
O17 C35 C38 116.2(11) . . ?
O18 C35 C38 117.3(11) . . ?
C36 C37 C38 119.0(12) . . ?
C36 C37 H37 120.5 . . ?
C38 C37 H37 120.5 . . ?
N5 C36 C37 124.3(12) . . ?
N5 C36 H36 117.8 . . ?
C37 C36 H36 117.8 . . ?
N6 C32 C33 113.3(12) . . ?
N6 C32 H32A 108.9 . . ?
C33 C32 H32A 108.9 . . ?
N6 C32 H32B 108.9 . . ?
C33 C32 H32B 108.9 . . ?
H32A C32 H32B 107.7 . . ?
O15 C33 C32 107.9(11) . . ?
O15 C33 C34 107.7(11) . . ?
C32 C33 C34 114.4(12) . . ?
O15 C33 H33 108.9 . . ?
C32 C33 H33 108.9 . . ?
C34 C33 H33 108.9 . . ?
O16 C34 C33 113.6(14) . . ?
O16 C34 H34A 108.8 . . ?
C33 C34 H34A 108.8 . . ?
O16 C34 H34B 108.8 . . ?
C33 C34 H34B 108.8 . . ?
H34A C34 H34B 107.7 . . ?
C34 O16 H16 109.5 . . ?
C29 C30 C25 118.2(10) . . ?
C29 C30 C31 116.3(10) . . ?
C25 C30 C31 125.5(10) . . ?
C28 C29 C30 123.0(11) . . ?
C28 C29 H29 118.5 . . ?
C30 C29 H29 118.5 . . ?
C29 C28 C27 120.1(11) . . ?
C29 C28 H28 120.0 . . ?
C27 C28 H28 120.0 . . ?
C26 C27 C28 119.3(11) . . ?
C26 C27 H27 120.3 . . ?
C28 C27 H27 120.3 . . ?
O13 C24 H24A 109.5 . . ?
O13 C24 H24B 109.5 . . ?
H24A C24 H24B 109.5 . . ?
O13 C24 H24C 109.5 . . ?
H24A C24 H24C 109.5 . . ?
H24B C24 H24C 109.5 . . ?
O14 C25 C26 119.8(10) . . ?
O14 C25 C30 123.0(10) . . ?
C26 C25 C30 117.1(10) . . ?
O20 C52 O19 125.1(12) . . ?
O20 C52 C55 116.8(12) . . ?
O19 C52 C55 118.0(11) . . ?
C54 C55 C56 118.8(12) . . ?
C54 C55 C52 122.7(12) . . ?
C56 C55 C52 118.5(12) . . ?
C55 C54 C53 120.2(13) . . ?
C55 C54 H54 119.9 . . ?
C53 C54 H54 119.9 . . ?
N7 C53 C54 121.6(13) . . ?
N7 C53 H53 119.2 . . ?
C54 C53 H53 119.2 . . ?
C59 O21 C58 116.9(10) . . ?
O22 C64 C59 120.2(11) . . ?
O22 C64 C63 124.3(12) . . ?
C59 C64 C63 115.4(11) . . ?
C64 C63 C62 118.5(12) . . ?
C64 C63 C65 125.0(11) . . ?
C62 C63 C65 116.2(11) . . ?
N8 C65 C63 128.4(11) . . ?
N8 C65 H65 115.8 . . ?
C63 C65 H65 115.8 . . ?
O23 C67 C68 109.3(11) . . ?
O23 C67 C66 108.6(10) . . ?
C68 C67 C66 113.7(11) . . ?
O23 C67 H67 108.4 . . ?
C68 C67 H67 108.4 . . ?
C66 C67 H67 108.4 . . ?
O24 C68 C67 113.1(13) . . ?
O24 C68 H68 123.4 . . ?
C67 C68 H68 123.4 . . ?
C68 O24 H24 109.5 . . ?
N8 C66 C67 111.0(11) . . ?
N8 C66 H66A 109.4 . . ?
C67 C66 H66A 109.4 . . ?
N8 C66 H66B 109.4 . . ?
C67 C66 H66B 109.4 . . ?
H66A C66 H66B 108.0 . . ?
C61 C62 C63 122.7(12) . . ?
C61 C62 H62 118.6 . . ?
C63 C62 H62 118.6 . . ?
C62 C61 C60 120.2(12) . . ?
C62 C61 H61 119.9 . . ?
C60 C61 H61 119.9 . . ?
C61 C60 C59 119.1(12) . . ?
C61 C60 H60 120.4 . . ?
C59 C60 H60 120.4 . . ?
N7 C57 C56 122.4(12) . . ?
N7 C57 H57 118.8 . . ?
C56 C57 H57 118.8 . . ?
C55 C56 C57 118.4(13) . . ?
C55 C56 H56 120.8 . . ?
C57 C56 H56 120.8 . . ?
C42 C43 C44 119.7(12) . . ?
C42 C43 H43 120.2 . . ?
C44 C43 H43 120.2 . . ?
C45 C44 C43 119.9(11) . . ?
C45 C44 H44 120.0 . . ?
C43 C44 H44 120.0 . . ?
C44 C45 C46 123.2(12) . . ?
C44 C45 H45 118.4 . . ?
C46 C45 H45 118.4 . . ?
N2 C16 C15 122.2(12) . . ?
N2 C16 H16A 118.9 . . ?
C15 C16 H16A 118.9 . . ?
C14 C15 C16 118.9(13) . . ?
C14 C15 H15A 120.5 . . ?
C16 C15 H15A 120.5 . . ?
C13 C14 C15 120.1(12) . . ?
C13 C14 C17 121.0(12) . . ?
C15 C14 C17 118.9(12) . . ?
C14 C13 C12 117.2(13) . . ?
C14 C13 H13 121.4 . . ?
C12 C13 H13 121.4 . . ?
N2 C12 C13 123.3(14) . . ?
N2 C12 H12A 118.4 . . ?
C13 C12 H12A 118.4 . . ?
O5 C17 O6 126.4(11) . . ?
O5 C17 C14 116.8(11) . . ?
O6 C17 C14 116.6(11) . . ?

loop_
_geom_bond_atom_site_label_1
_geom_bond_atom_site_label_2
_geom_bond_distance
_geom_bond_site_symmetry_2
_geom_bond_publ_flag
Cd1 O2 2.260(8) . ?
Cd1 O2 2.279(8) 2_756 ?
Cd1 N1 2.282(10) 2_756 ?
Cd1 O8 2.334(9) . ?
Cd1 N2 2.390(10) . ?
Cd1 O3 2.507(9) 2_756 ?
Cd2 O10 2.275(8) . ?
Cd2 O14 2.275(8) . ?
Cd2 N4 2.300(11) . ?
Cd2 O6 2.410(9) 3_455 ?
Cd2 N3 2.420(11) . ?
Cd2 O11 2.442(9) . ?
Cd3 O14 2.264(8) . ?
Cd3 O10 2.299(7) . ?
Cd3 N6 2.307(11) . ?
Cd3 O19 2.354(9) . ?
Cd3 N5 2.387(11) . ?
Cd3 O15 2.446(10) . ?
Cd4 O22 2.256(7) . ?
Cd4 O22 2.271(8) 2_656 ?
Cd4 N8 2.282(11) 2_656 ?
Cd4 N7 2.381(10) . ?
Cd4 O17 2.398(9) 3_445 ?
Cd4 O23 2.465(9) 2_656 ?
O3 C10 1.426(16) . ?
O3 Cd1 2.507(9) 2_756 ?
O3 H3 0.83(3) . ?
C1 O1 1.404(18) . ?
C1 H1A 0.9600 . ?
C1 H1B 0.9600 . ?
C1 H1C 0.9600 . ?
N1 C8 1.275(15) . ?
N1 C9 1.475(15) . ?
N1 Cd1 2.282(10) 2_756 ?
O2 C7 1.288(13) . ?
O2 Cd1 2.279(8) 2_756 ?
O8 C18 1.265(16) . ?
O7 C18 1.229(16) . ?
N3 C23 1.317(17) . ?
N3 C19 1.348(19) . ?
O6 C17 1.257(15) . ?
O6 Cd2 2.410(9) 3_545 ?
O11 C50 1.419(16) . ?
O11 H11 0.857(14) . ?
O12 C51 1.39(2) . ?
O12 H12 0.8200 . ?
O9 C42 1.368(15) . ?
O9 C41 1.446(16) . ?
N5 C40 1.335(18) . ?
N5 C36 1.348(17) . ?
O17 C35 1.234(16) . ?
O17 Cd4 2.398(9) 3 ?
O18 C35 1.257(16) . ?
N6 C31 1.260(16) . ?
N6 C32 1.450(16) . ?
O15 C33 1.443(15) . ?
O15 H15 0.859(14) . ?
O13 C26 1.366(14) . ?
O13 C24 1.424(16) . ?
O14 C25 1.323(13) . ?
O10 C47 1.299(14) . ?
O19 C52 1.254(16) . ?
C58 O21 1.450(17) . ?
C58 H58A 0.9600 . ?
C58 H58B 0.9600 . ?
C58 H58C 0.9600 . ?
O23 C67 1.433(16) . ?
O23 Cd4 2.465(9) 2_656 ?
O23 H23 0.83(3) . ?
O22 C64 1.297(14) . ?
O22 Cd4 2.271(8) 2_656 ?
O20 C52 1.239(16) . ?
O5 C17 1.255(15) . ?
C2 C7 1.370(17) . ?
C2 C3 1.383(17) . ?
C2 O1 1.385(15) . ?
C8 C6 1.441(17) . ?
C8 H8 0.9300 . ?
C7 C6 1.468(16) . ?
N4 C48 1.279(17) . ?
N4 C49 1.482(18) . ?
C42 C43 1.375(16) . ?
C42 C47 1.428(18) . ?
C31 C30 1.445(16) . ?
C31 H31 0.9300 . ?
C26 C27 1.376(16) . ?
C26 C25 1.407(16) . ?
N7 C57 1.332(17) . ?
N7 C53 1.333(17) . ?
C59 O21 1.373(14) . ?
C59 C60 1.378(17) . ?
C59 C64 1.420(17) . ?
N8 C65 1.274(15) . ?
N8 C66 1.452(15) . ?
N8 Cd4 2.282(11) 2_656 ?
N2 C12 1.314(18) . ?
N2 C16 1.342(16) . ?
C3 C4 1.379(19) . ?
C3 H3A 0.9300 . ?
C4 C5 1.35(2) . ?
C4 H4 0.9300 . ?
C5 C6 1.423(17) . ?
C5 H5 0.9300 . ?
C10 C11 1.495(19) . ?
C10 C9 1.533(19) . ?
C10 H10 0.9800 . ?
C11 O4 1.38(2) . ?
C11 H11A 0.9300 . ?
O4 H4A 0.8200 . ?
C9 H9A 0.9700 . ?
C9 H9B 0.9700 . ?
C18 C21 1.544(16) . ?
C21 C22 1.348(19) . ?
C21 C20 1.426(18) . ?
C22 C23 1.409(18) . ?
C22 H22 0.9300 . ?
C23 H23A 0.9300 . ?
C19 C20 1.363(19) . ?
C19 H19 0.9300 . ?
C20 H20 0.9300 . ?
C50 C49 1.43(2) . ?
C50 C51 1.52(2) . ?
C50 H50 0.9800 . ?
C51 H51 0.9300 . ?
C49 H49A 0.9700 . ?
C49 H49B 0.9700 . ?
C48 C46 1.434(18) . ?
C48 H48 0.9300 . ?
C46 C45 1.394(17) . ?
C46 C47 1.463(16) . ?
C41 H41A 0.9600 . ?
C41 H41B 0.9600 . ?
C41 H41C 0.9600 . ?
C40 C39 1.383(18) . ?
C40 H40 0.9300 . ?
C39 C38 1.373(19) . ?
C39 H39 0.9300 . ?
C38 C37 1.381(18) . ?
C38 C35 1.525(17) . ?
C37 C36 1.374(18) . ?
C37 H37 0.9300 . ?
C36 H36 0.9300 . ?
C32 C33 1.484(18) . ?
C32 H32A 0.9700 . ?
C32 H32B 0.9700 . ?
C33 C34 1.51(2) . ?
C33 H33 0.9800 . ?
C34 O16 1.35(2) . ?
C34 H34A 0.9700 . ?
C34 H34B 0.9700 . ?
O16 H16 0.8200 . ?
C30 C29 1.421(16) . ?
C30 C25 1.438(16) . ?
C29 C28 1.319(19) . ?
C29 H29 0.9300 . ?
C28 C27 1.413(18) . ?
C28 H28 0.9300 . ?
C27 H27 0.9300 . ?
C24 H24A 0.9600 . ?
C24 H24B 0.9600 . ?
C24 H24C 0.9600 . ?
C52 C55 1.531(16) . ?
C55 C54 1.359(19) . ?
C55 C56 1.38(2) . ?
C54 C53 1.389(19) . ?
C54 H54 0.9300 . ?
C53 H53 0.9300 . ?
C64 C63 1.428(17) . ?
C63 C62 1.430(17) . ?
C63 C65 1.446(17) . ?
C65 H65 0.9300 . ?
C67 C68 1.505(19) . ?
C67 C66 1.530(18) . ?
C67 H67 0.9800 . ?
C68 O24 1.403(19) . ?
C68 H68 0.9300 . ?
O24 H24 0.8200 . ?
C66 H66A 0.9700 . ?
C66 H66B 0.9700 . ?
C62 C61 1.34(2) . ?
C62 H62 0.9300 . ?
C61 C60 1.376(19) . ?
C61 H61 0.9300 . ?
C60 H60 0.9300 . ?
C57 C56 1.401(17) . ?
C57 H57 0.9300 . ?
C56 H56 0.9300 . ?
C43 C44 1.403(19) . ?
C43 H43 0.9300 . ?
C44 C45 1.34(2) . ?
C44 H44 0.9300 . ?
C45 H45 0.9300 . ?
C16 C15 1.395(17) . ?
C16 H16A 0.9300 . ?
C15 C14 1.369(19) . ?
C15 H15A 0.9300 . ?
C14 C13 1.368(19) . ?
C14 C17 1.531(16) . ?
C13 C12 1.425(17) . ?
C13 H13 0.9300 . ?
C12 H12A 0.9300 . ?

loop_
_geom_hbond_atom_site_label_D
_geom_hbond_atom_site_label_H
_geom_hbond_atom_site_label_A
_geom_hbond_distance_DH
_geom_hbond_distance_HA
_geom_hbond_distance_DA
_geom_hbond_angle_DHA
_geom_hbond_site_symmetry_A
O23 H23 O18 0.83(3) 1.95(10) 2.653(12) 142(15) 4_646
O3 H3 O7 0.83(3) 2.28(12) 2.748(12) 116(11) 2_756
C12 H12A O2 0.93 2.65 3.225(16) 121.0 2_756
C16 H16A O3 0.93 2.41 3.129(14) 133.6 2_756
C56 H56 O12 0.93 2.54 3.36(2) 147.5 1_556
C57 H57 O23 0.93 2.41 3.127(14) 133.5 2_656
C53 H53 O22 0.93 2.66 3.223(15) 120.0 2_656
C24 H24C O24 0.96 2.49 3.37(2) 152.0 3
C36 H36 O15 0.93 2.66 3.334(16) 130.4 .
C23 H23A O11 0.93 2.47 3.190(16) 134.0 .
C22 H22 O4 0.93 2.56 3.428(18) 155.8 1_554
C58 H58C O12 0.96 2.38 3.33(2) 173.1 2_656
C1 H1C O16 0.96 2.65 3.43(2) 139.7 4_646
C1 H1A O3 0.96 2.62 3.156(19) 115.9 2_756

loop_
_geom_torsion_atom_site_label_1
_geom_torsion_atom_site_label_2
_geom_torsion_atom_site_label_3
_geom_torsion_atom_site_label_4
_geom_torsion
_geom_torsion_site_symmetry_1
_geom_torsion_site_symmetry_2
_geom_torsion_site_symmetry_3
_geom_torsion_site_symmetry_4
_geom_torsion_publ_flag
C9 N1 C8 C6 175.8(12) . . . . ?
Cd1 N1 C8 C6 -5.5(19) 2_756 . . . ?
Cd1 O2 C7 C2 36.3(13) . . . . ?
Cd1 O2 C7 C2 -175.1(7) 2_756 . . . ?
Cd1 O2 C7 C6 -143.5(9) . . . . ?
Cd1 O2 C7 C6 5.1(16) 2_756 . . . ?
C3 C2 C7 O2 -179.0(11) . . . . ?
O1 C2 C7 O2 -3.3(15) . . . . ?
C3 C2 C7 C6 0.8(16) . . . . ?
O1 C2 C7 C6 176.5(9) . . . . ?
C41 O9 C42 C43 5.3(18) . . . . ?
C41 O9 C42 C47 -179.9(12) . . . . ?
C32 N6 C31 C30 168.7(14) . . . . ?
Cd3 N6 C31 C30 -5(2) . . . . ?
C24 O13 C26 C27 6.4(18) . . . . ?
C24 O13 C26 C25 -178.1(12) . . . . ?
C7 C2 O1 C1 -177.4(12) . . . . ?
C3 C2 O1 C1 -1.6(17) . . . . ?
C7 C2 C3 C4 -2.5(18) . . . . ?
O1 C2 C3 C4 -177.8(11) . . . . ?
C2 C3 C4 C5 2.5(19) . . . . ?
C3 C4 C5 C6 -1(2) . . . . ?
C4 C5 C6 C8 173.1(12) . . . . ?
C4 C5 C6 C7 -0.9(18) . . . . ?
N1 C8 C6 C5 179.4(13) . . . . ?
N1 C8 C6 C7 -7(2) . . . . ?
O2 C7 C6 C5 -179.3(11) . . . . ?
C2 C7 C6 C5 0.9(15) . . . . ?
O2 C7 C6 C8 7.4(18) . . . . ?
C2 C7 C6 C8 -172.4(11) . . . . ?
Cd1 O3 C10 C11 -162.8(9) 2_756 . . . ?
Cd1 O3 C10 C9 -37.3(11) 2_756 . . . ?
O3 C10 C11 O4 59.3(17) . . . . ?
C9 C10 C11 O4 -64.7(17) . . . . ?
C8 N1 C9 C10 130.1(12) . . . . ?
Cd1 N1 C9 C10 -48.8(12) 2_756 . . . ?
O3 C10 C9 N1 57.3(14) . . . . ?
C11 C10 C9 N1 -177.8(11) . . . . ?
Cd1 O8 C18 O7 -40.5(17) . . . . ?
Cd1 O8 C18 C21 137.8(9) . . . . ?
O7 C18 C21 C22 14.2(17) . . . . ?
O8 C18 C21 C22 -164.3(12) . . . . ?
O7 C18 C21 C20 -171.4(11) . . . . ?
O8 C18 C21 C20 10.1(16) . . . . ?
C20 C21 C22 C23 3(2) . . . . ?
C18 C21 C22 C23 177.6(12) . . . . ?
C19 N3 C23 C22 -1(2) . . . . ?
Cd2 N3 C23 C22 -170.4(11) . . . . ?
C21 C22 C23 N3 -1(2) . . . . ?
C23 N3 C19 C20 2(2) . . . . ?
Cd2 N3 C19 C20 169.9(10) . . . . ?
N3 C19 C20 C21 1(2) . . . . ?
C22 C21 C20 C19 -3.0(19) . . . . ?
C18 C21 C20 C19 -177.7(12) . . . . ?
Cd2 O11 C50 C49 -42.8(15) . . . . ?
Cd2 O11 C50 C51 -167.0(11) . . . . ?
O11 C50 C51 O12 -179.3(17) . . . . ?
C49 C50 C51 O12 59(2) . . . . ?
O11 C50 C49 N4 52.1(19) . . . . ?
C51 C50 C49 N4 171.4(15) . . . . ?
C48 N4 C49 C50 152.1(15) . . . . ?
Cd2 N4 C49 C50 -34.7(18) . . . . ?
C49 N4 C48 C46 170.1(14) . . . . ?
Cd2 N4 C48 C46 -2(2) . . . . ?
N4 C48 C46 C45 -178.1(15) . . . . ?
N4 C48 C46 C47 0(2) . . . . ?
Cd2 O10 C47 C42 -179.4(7) . . . . ?
Cd3 O10 C47 C42 -37.7(13) . . . . ?
Cd2 O10 C47 C46 3.5(18) . . . . ?
Cd3 O10 C47 C46 145.2(9) . . . . ?
O9 C42 C47 O10 5.4(15) . . . . ?
C43 C42 C47 O10 -179.6(11) . . . . ?
O9 C42 C47 C46 -177.3(10) . . . . ?
C43 C42 C47 C46 -2.3(17) . . . . ?
C45 C46 C47 O10 177.4(11) . . . . ?
C48 C46 C47 O10 -1.0(19) . . . . ?
C45 C46 C47 C42 0.2(17) . . . . ?
C48 C46 C47 C42 -178.2(11) . . . . ?
C36 N5 C40 C39 1(2) . . . . ?
Cd3 N5 C40 C39 169.2(11) . . . . ?
N5 C40 C39 C38 0(2) . . . . ?
C40 C39 C38 C37 1(2) . . . . ?
C40 C39 C38 C35 -177.2(12) . . . . ?
Cd4 O17 C35 O18 -37.0(17) 3 . . . ?
Cd4 O17 C35 C38 141.5(8) 3 . . . ?
C39 C38 C35 O17 13.6(17) . . . . ?
C37 C38 C35 O17 -164.7(11) . . . . ?
C39 C38 C35 O18 -167.7(12) . . . . ?
C37 C38 C35 O18 14.0(17) . . . . ?
C39 C38 C37 C36 -2.6(19) . . . . ?
C35 C38 C37 C36 175.8(12) . . . . ?
C40 N5 C36 C37 -3(2) . . . . ?
Cd3 N5 C36 C37 -170.9(10) . . . . ?
C38 C37 C36 N5 4(2) . . . . ?
C31 N6 C32 C33 147.5(14) . . . . ?
Cd3 N6 C32 C33 -38.2(17) . . . . ?
Cd3 O15 C33 C32 -42.2(12) . . . . ?
Cd3 O15 C33 C34 -166.2(11) . . . . ?
N6 C32 C33 O15 54.1(17) . . . . ?
N6 C32 C33 C34 174.0(14) . . . . ?
O15 C33 C34 O16 176.1(17) . . . . ?
C32 C33 C34 O16 56(2) . . . . ?
N6 C31 C30 C29 -177.9(14) . . . . ?
N6 C31 C30 C25 1(2) . . . . ?
C25 C30 C29 C28 -1.7(19) . . . . ?
C31 C30 C29 C28 177.2(13) . . . . ?
C30 C29 C28 C27 1(2) . . . . ?
O13 C26 C27 C28 178.7(12) . . . . ?
C25 C26 C27 C28 3.6(18) . . . . ?
C29 C28 C27 C26 -2(2) . . . . ?
Cd3 O14 C25 C26 178.4(7) . . . . ?
Cd2 O14 C25 C26 -37.2(13) . . . . ?
Cd3 O14 C25 C30 1.6(17) . . . . ?
Cd2 O14 C25 C30 146.1(9) . . . . ?
O13 C26 C25 O14 3.6(15) . . . . ?
C27 C26 C25 O14 179.2(11) . . . . ?
O13 C26 C25 C30 -179.4(10) . . . . ?
C27 C26 C25 C30 -3.9(16) . . . . ?
C29 C30 C25 O14 179.6(11) . . . . ?
C31 C30 C25 O14 0.8(18) . . . . ?
C29 C30 C25 C26 2.8(16) . . . . ?
C31 C30 C25 C26 -176.0(11) . . . . ?
Cd3 O19 C52 O20 40.9(17) . . . . ?
Cd3 O19 C52 C55 -135.6(9) . . . . ?
O20 C52 C55 C54 171.2(13) . . . . ?
O19 C52 C55 C54 -12.0(18) . . . . ?
O20 C52 C55 C56 -10.9(18) . . . . ?
O19 C52 C55 C56 165.9(12) . . . . ?
C56 C55 C54 C53 -1(2) . . . . ?
C52 C55 C54 C53 177.1(12) . . . . ?
C57 N7 C53 C54 -2(2) . . . . ?
Cd4 N7 C53 C54 -174.3(10) . . . . ?
C55 C54 C53 N7 1(2) . . . . ?
C60 C59 O21 C58 -1.7(16) . . . . ?
C64 C59 O21 C58 -178.5(12) . . . . ?
Cd4 O22 C64 C59 38.9(13) . . . . ?
Cd4 O22 C64 C59 -179.0(7) 2_656 . . . ?
Cd4 O22 C64 C63 -141.7(10) . . . . ?
Cd4 O22 C64 C63 0.4(17) 2_656 . . . ?
O21 C59 C64 O22 -4.2(14) . . . . ?
C60 C59 C64 O22 178.9(10) . . . . ?
O21 C59 C64 C63 176.3(10) . . . . ?
C60 C59 C64 C63 -0.6(16) . . . . ?
O22 C64 C63 C62 -177.2(11) . . . . ?
C59 C64 C63 C62 2.2(16) . . . . ?
O22 C64 C63 C65 9.4(19) . . . . ?
C59 C64 C63 C65 -171.2(11) . . . . ?
C66 N8 C65 C63 174.0(12) . . . . ?
Cd4 N8 C65 C63 -5.4(19) 2_656 . . . ?
C64 C63 C65 N8 -7(2) . . . . ?
C62 C63 C65 N8 179.7(12) . . . . ?
Cd4 O23 C67 C68 -158.2(9) 2_656 . . . ?
Cd4 O23 C67 C66 -33.7(11) 2_656 . . . ?
O23 C67 C68 O24 -175.0(12) . . . . ?
C66 C67 C68 O24 63.5(17) . . . . ?
C65 N8 C66 C67 132.9(12) . . . . ?
Cd4 N8 C66 C67 -47.6(12) 2_656 . . . ?
O23 C67 C66 N8 53.9(14) . . . . ?
C68 C67 C66 N8 175.9(11) . . . . ?
C64 C63 C62 C61 -2.2(19) . . . . ?
C65 C63 C62 C61 171.7(12) . . . . ?
C63 C62 C61 C60 0(2) . . . . ?
C62 C61 C60 C59 1.3(19) . . . . ?
O21 C59 C60 C61 -177.7(11) . . . . ?
C64 C59 C60 C61 -1.2(17) . . . . ?
C53 N7 C57 C56 2(2) . . . . ?
Cd4 N7 C57 C56 174.7(11) . . . . ?
C54 C55 C56 C57 1(2) . . . . ?
C52 C55 C56 C57 -177.0(12) . . . . ?
N7 C57 C56 C55 -2(2) . . . . ?
O9 C42 C43 C44 177.5(12) . . . . ?
C47 C42 C43 C44 3.2(19) . . . . ?
C42 C43 C44 C45 -2(2) . . . . ?
C43 C44 C45 C46 0(2) . . . . ?
C48 C46 C45 C44 179.6(13) . . . . ?
C47 C46 C45 C44 1(2) . . . . ?
C12 N2 C16 C15 1(2) . . . . ?
Cd1 N2 C16 C15 174.6(11) . . . . ?
N2 C16 C15 C14 -1(2) . . . . ?
C16 C15 C14 C13 2(2) . . . . ?
C16 C15 C14 C17 -177.7(12) . . . . ?
C15 C14 C13 C12 -2(2) . . . . ?
C17 C14 C13 C12 177.5(12) . . . . ?
C16 N2 C12 C13 -1(2) . . . . ?
Cd1 N2 C12 C13 -174.5(10) . . . . ?
C14 C13 C12 N2 2(2) . . . . ?
Cd2 O6 C17 O5 36.9(16) 3_545 . . . ?
Cd2 O6 C17 C14 -137.2(8) 3_545 . . . ?
C13 C14 C17 O5 173.7(12) . . . . ?
C15 C14 C17 O5 -7.1(17) . . . . ?
C13 C14 C17 O6 -11.6(17) . . . . ?
C15 C14 C17 O6 167.6(12) . . . . ?
